data_7006960
loop_
_publ_author_name
'Long, De-Liang'
'Br\"ucher, Oliver'
'Streb, Carsten'
'Cronin, Leroy'

_publ_section_title
;
 Inorganic crown: the host-guest chemistry of a high nuclearity
 'Celtic-ring' isopolyoxotungstate [H12W36O120]12-.
;
_journal_issue 23
_journal_name_full 'Dalton transactions (Cambridge, England : 2003)'
_journal_page_first 2852
_journal_page_last 2860
_journal_paper_doi 10.1039/b515935k
_journal_year 2006
_chemical_formula_moiety '9(C6 H16 N O3 +), 2(Na +), (Cs +), (H12 W36 O120 12-), 19(H2 O)'
_chemical_formula_sum 'C54 H194 Cs N9 Na2 O166 W36'
_chemical_formula_weight 10423.67
_chemical_name_systematic
;
?
;
_space_group_IT_number 62
_symmetry_cell_setting orthorhombic
_symmetry_space_group_name_Hall '-P 2ac 2n'
_symmetry_space_group_name_H-M 'P n m a'
_atom_sites_solution_hydrogens geom
_atom_sites_solution_primary direct
_atom_sites_solution_secondary difmap
_audit_creation_method SHELXL-97
_cell_angle_alpha 90.00
_cell_angle_beta 90.00
_cell_angle_gamma 90.00
_cell_formula_units_Z 4
_cell_length_a 26.8369(10)
_cell_length_b 34.8568(13)
_cell_length_c 21.0337(8)
_cell_measurement_reflns_used 6761
_cell_measurement_temperature 100(2)
_cell_measurement_theta_max 25.7
_cell_measurement_theta_min 2.3
_cell_volume 19675.9(13)
_computing_cell_refinement Bruker
_computing_data_collection Bruker
_computing_data_reduction 'Bruker Saint'
_computing_molecular_graphics 'Ortep-3 for Windows (Farrugia, 1997)'
_computing_publication_material 'WinGX publication routines (Farrugia, 1999)'
_computing_structure_refinement 'SHELXL-97 (Sheldrick, 1997)'
_computing_structure_solution 'SHELXL-97 (Sheldrick, 1997)'
_diffrn_ambient_temperature 100(2)
_diffrn_measured_fraction_theta_full 0.884
_diffrn_measured_fraction_theta_max 0.884
_diffrn_measurement_device_type 'Bruker II CCD'
_diffrn_measurement_method \w
_diffrn_radiation_monochromator graphite
_diffrn_radiation_source 'fine-focus sealed tube'
_diffrn_radiation_type MoK\a
_diffrn_radiation_wavelength 0.71073
_diffrn_reflns_av_R_equivalents 0.0642
_diffrn_reflns_av_sigmaI/netI 0.0519
_diffrn_reflns_limit_h_max 31
_diffrn_reflns_limit_h_min -31
_diffrn_reflns_limit_k_max 31
_diffrn_reflns_limit_k_min -41
_diffrn_reflns_limit_l_max 19
_diffrn_reflns_limit_l_min -22
_diffrn_reflns_number 79977
_diffrn_reflns_theta_full 25.00
_diffrn_reflns_theta_max 25.00
_diffrn_reflns_theta_min 1.13
_diffrn_standards_decay_% 0
_exptl_absorpt_coefficient_mu 21.247
_exptl_absorpt_correction_T_max 0.2251
_exptl_absorpt_correction_T_min 0.0607
_exptl_absorpt_correction_type empirical
_exptl_absorpt_process_details SADABS
_exptl_crystal_colour colourless
_exptl_crystal_density_diffrn 3.519
_exptl_crystal_density_meas ?
_exptl_crystal_density_method 'not measured'
_exptl_crystal_description block
_exptl_crystal_F_000 18600
_exptl_crystal_size_max 0.30
_exptl_crystal_size_mid 0.12
_exptl_crystal_size_min 0.10
_refine_diff_density_max 2.37
_refine_diff_density_min -1.57
_refine_diff_density_rms 0.31
_refine_ls_extinction_coef none
_refine_ls_extinction_method none
_refine_ls_goodness_of_fit_ref 1.061
_refine_ls_hydrogen_treatment none
_refine_ls_matrix_type full
_refine_ls_number_parameters 1112
_refine_ls_number_reflns 15583
_refine_ls_number_restraints 6
_refine_ls_restrained_S_all 1.062
_refine_ls_R_factor_all 0.0651
_refine_ls_R_factor_gt 0.0386
_refine_ls_shift/su_max 0.002
_refine_ls_shift/su_mean 0.000
_refine_ls_structure_factor_coef Fsqd
_refine_ls_weighting_details 'calc w=1/[\s^2^(Fo^2^)+(0.0379P)^2^+493.0136P] where P=(Fo^2^+2Fc^2^)/3'
_refine_ls_weighting_scheme calc
_refine_ls_wR_factor_gt 0.0870
_refine_ls_wR_factor_ref 0.1013
_reflns_number_gt 11664
_reflns_number_total 15583
_reflns_threshold_expression >2sigma(I)
_cod_data_source_file b515935k.txt
_cod_data_source_block ob143
_cod_depositor_comments
;
The following automatic conversions were performed:
'_symmetry_cell_setting' value 'Orthorhombic' changed to 'orthorhombic'
according to '/home/saulius/struct/CIF-dictionaries/cif_core.dic'
dictionary named 'cif_core.dic' version 2.4.1 from 2010-06-29.

Automatic conversion script
Id: cif_fix_enum 1527 2010-12-29 10:47:43Z saulius 

The following automatic conversions were performed:

'_exptl_crystal_density_meas' value 'none' was changed to '?' - the
value is perceived as not measured.

Automatic conversion script
Id: cif_fix_values 3008 2015-01-20 13:52:24Z robertas 
;
_cod_original_sg_symbol_H-M Pnma
_cod_database_code 7006960

loop_
_symmetry_equiv_pos_as_xyz
'x, y, z'
'-x+1/2, -y, z+1/2'
'x+1/2, -y+1/2, -z+1/2'
'-x, y+1/2, -z'
'-x, -y, -z'
'x-1/2, y, -z-1/2'
'-x-1/2, y-1/2, z-1/2'
'x, -y-1/2, z'

loop_
_atom_site_label
_atom_site_type_symbol
_atom_site_fract_x
_atom_site_fract_y
_atom_site_fract_z
_atom_site_U_iso_or_equiv
_atom_site_adp_type
_atom_site_occupancy
_atom_site_symmetry_multiplicity
_atom_site_calc_flag
_atom_site_refinement_flags
_atom_site_disorder_assembly
_atom_site_disorder_group
O99 O 1.0903(4) 0.0517(3) -0.0205(6) 0.028(3) Uiso 1 1 d . . .
O100 O 1.1183(5) 0.1100(3) 0.1584(7) 0.047(3) Uiso 1 1 d . . .
O102 O 0.6288(17) 0.0880(12) -0.037(2) 0.053(12) Uiso 0.30 1 d P . .
O101 O 0.8795(14) -0.0041(10) 0.454(2) 0.066(11) Uiso 0.40 1 d P . .
W1 W 1.20993(4) 0.2500 -0.03966(6) 0.0323(3) Uani 1 2 d S . .
W2 W 1.19138(3) 0.202998(18) -0.17259(4) 0.0353(2) Uani 1 1 d . . .
W3 W 1.10721(2) 0.197085(16) 0.03588(4) 0.02081(17) Uani 1 1 d . . .
W4 W 1.08494(2) 0.151550(16) -0.09654(4) 0.02295(18) Uani 1 1 d . . .
W5 W 1.09472(5) 0.2500 -0.26375(6) 0.0373(3) Uani 1 2 d S . .
W6 W 1.00075(3) 0.204198(17) -0.20136(4) 0.0299(2) Uani 1 1 d . . .
W7 W 1.02581(3) 0.2500 -0.07324(5) 0.0185(2) Uani 1 2 d S . .
W8 W 0.99046(2) 0.145572(15) 0.02846(4) 0.02108(17) Uani 1 1 d . . .
W9 W 0.95685(2) 0.110947(16) 0.18330(4) 0.02100(17) Uani 1 1 d . . .
W10 W 0.91904(2) 0.059095(16) 0.06370(4) 0.02231(17) Uani 1 1 d . . .
W11 W 0.84289(2) 0.147533(15) 0.10660(3) 0.01820(16) Uani 1 1 d . . .
W12 W 0.80857(3) 0.098690(17) -0.01464(4) 0.02686(19) Uani 1 1 d . . .
W13 W 0.72659(2) 0.145067(17) 0.06653(4) 0.02863(19) Uani 1 1 d . . .
W14 W 0.73427(3) 0.052805(17) 0.07953(4) 0.02905(19) Uani 1 1 d . . .
W15 W 0.83215(3) 0.005789(16) 0.16920(4) 0.02739(19) Uani 1 1 d . . .
W16 W 0.74769(3) 0.054137(17) 0.24932(4) 0.02811(19) Uani 1 1 d . . .
W17 W 0.86757(3) 0.060720(17) 0.28752(4) 0.02632(18) Uani 1 1 d . . .
W18 W 0.74328(2) 0.159574(17) 0.23526(4) 0.02442(18) Uani 1 1 d . . .
W19 W 0.86284(2) 0.165390(17) 0.27442(4) 0.02296(18) Uani 1 1 d . . .
W20 W 0.80659(3) 0.2500 0.20593(5) 0.0238(3) Uani 1 2 d S . .
Cs1 Cs 0.94980(8) 0.2500 0.11917(12) 0.0282(5) Uani 0.70 2 d SP . .
Cs2 Cs 0.6615(5) 0.2500 0.1506(9) 0.052(4) Uani 0.13 2 d SP . .
Cs3 Cs 0.6466(4) 0.2500 0.3032(5) 0.033(2) Uani 0.17 2 d SP . .
O O 0.8821(6) 0.2500 0.0085(9) 0.035(5) Uani 1 2 d S A .
Na Na 0.8314(3) 0.0750(2) -0.1984(4) 0.038(2) Uani 0.80 1 d P . .
O1 O 1.2621(6) 0.2500 0.0064(9) 0.040(5) Uani 1 2 d S . .
O2 O 1.2319(4) 0.2113(3) -0.1008(6) 0.036(3) Uani 1 1 d . . .
O3 O 1.1552(5) 0.2500 -0.1191(8) 0.024(4) Uani 1 2 d S . .
O4 O 1.2272(5) 0.1707(3) -0.2139(7) 0.050(4) Uani 1 1 d . . .
O5 O 1.2189(6) 0.2500 -0.2066(10) 0.044(5) Uani 1 2 d S . .
O6 O 1.1384(5) 0.2125(3) -0.2328(6) 0.033(3) Uani 1 1 d . . .
O7 O 1.1696(4) 0.2136(3) -0.0018(6) 0.033(3) Uani 1 1 d . . .
O8 O 1.1467(4) 0.1712(2) -0.1288(6) 0.032(3) Uani 1 1 d . . .
O9 O 1.1358(4) 0.1835(3) 0.1043(6) 0.026(3) Uani 1 1 d . . .
O10 O 1.0966(5) 0.2500 0.0512(7) 0.019(4) Uani 1 2 d S . .
O11 O 1.1159(4) 0.1532(2) -0.0160(6) 0.026(3) Uani 1 1 d . . .
O12 O 1.0423(4) 0.1818(3) 0.0532(5) 0.021(3) Uani 1 1 d . A .
O13 O 1.0244(4) 0.1412(2) -0.0476(5) 0.022(3) Uani 1 1 d . . .
O14 O 1.0948(4) 0.1052(3) -0.1167(6) 0.031(3) Uani 1 1 d . . .
O15 O 1.0725(4) 0.2105(3) -0.0594(5) 0.020(3) Uani 1 1 d . . .
O16 O 1.0497(4) 0.1680(3) -0.1658(5) 0.024(3) Uani 1 1 d . . .
O17 O 1.1126(8) 0.2500 -0.3401(9) 0.055(6) Uani 1 2 d S . .
O18 O 1.0442(5) 0.2105(3) -0.2720(6) 0.039(3) Uani 1 1 d . . .
O19 O 1.0534(6) 0.2500 -0.1746(8) 0.027(4) Uani 1 2 d S . .
O20 O 0.9658(6) 0.2500 -0.2255(8) 0.031(4) Uani 1 2 d S . .
O21 O 0.9573(5) 0.1719(3) -0.2281(6) 0.041(3) Uani 1 1 d . . .
O22 O 0.9826(4) 0.2131(3) -0.1186(5) 0.020(3) Uani 1 1 d . . .
O23 O 0.9934(5) 0.2500 -0.0038(8) 0.024(4) Uani 1 2 d S A .
O24 O 1.0504(4) 0.1025(2) 0.0612(6) 0.022(3) Uani 1 1 d . . .
O25 O 0.9469(4) 0.1779(3) 0.0088(6) 0.024(3) Uani 1 1 d . A .
O26 O 0.9771(4) 0.1435(3) 0.1186(5) 0.019(3) Uani 1 1 d . . .
O27 O 0.9529(4) 0.1008(2) 0.0200(5) 0.020(3) Uani 1 1 d . . .
O28 O 1.0098(4) 0.1099(3) 0.2258(6) 0.034(3) Uani 1 1 d . . .
O29 O 0.9662(4) 0.0680(2) 0.1298(6) 0.023(3) Uani 1 1 d . . .
O30 O 0.9208(4) 0.0749(3) 0.2370(5) 0.025(3) Uani 1 1 d . . .
O31 O 0.9179(4) 0.1494(3) 0.2260(5) 0.021(3) Uani 1 1 d . . .
O32 O 0.8867(4) 0.1071(2) 0.1196(5) 0.020(3) Uani 1 1 d . . .
O33 O 0.9499(4) 0.0230(3) 0.0250(6) 0.027(3) Uani 1 1 d . . .
O34 O 0.8820(4) 0.1859(3) 0.1092(5) 0.021(3) Uani 1 1 d . A .
O35 O 0.8480(4) 0.1383(2) 0.0146(5) 0.018(3) Uani 1 1 d . . .
O36 O 0.7825(4) 0.1760(3) 0.0792(5) 0.024(3) Uani 1 1 d . . .
O37 O 0.8167(3) 0.1471(3) 0.1883(5) 0.018(3) Uani 1 1 d . . .
O38 O 0.8841(4) 0.0259(3) 0.1213(6) 0.026(3) Uani 1 1 d . . .
O39 O 0.7848(4) 0.1026(3) 0.0846(5) 0.023(3) Uani 1 1 d . . .
O40 O 0.8209(5) 0.0972(3) -0.0943(6) 0.039(3) Uani 1 1 d . . .
O41 O 0.8628(4) 0.0644(3) 0.0143(6) 0.025(3) Uani 1 1 d . . .
O42 O 0.7518(4) 0.1330(3) -0.0164(6) 0.030(3) Uani 1 1 d . . .
O43 O 0.7625(4) 0.0575(3) -0.0025(6) 0.033(3) Uani 1 1 d . . .
O44 O 0.6810(4) 0.1757(3) 0.0413(6) 0.035(3) Uani 1 1 d . . .
O45 O 0.6932(4) 0.0973(3) 0.0650(6) 0.030(3) Uani 1 1 d . . .
O46 O 0.7155(4) 0.1477(3) 0.1567(6) 0.024(3) Uani 1 1 d . . .
O47 O 0.6900(4) 0.0200(3) 0.0603(7) 0.040(3) Uani 1 1 d . . .
O48 O 0.7876(4) 0.0201(3) 0.1033(6) 0.028(3) Uani 1 1 d . . .
O49 O 0.7204(4) 0.0600(3) 0.1681(6) 0.030(3) Uani 1 1 d . . .
O50 O 0.7714(4) 0.0052(3) 0.2205(6) 0.031(3) Uani 1 1 d . . .
O51 O 0.8379(4) -0.0419(3) 0.1573(6) 0.034(3) Uani 1 1 d . . .
O52 O 0.8672(4) 0.0105(3) 0.2454(6) 0.027(3) Uani 1 1 d . . .
O53 O 0.8196(4) 0.0657(3) 0.2019(6) 0.023(3) Uani 1 1 d . . .
O54 O 0.6971(4) 0.0392(3) 0.2912(6) 0.038(3) Uani 1 1 d . . .
O55 O 0.7983(4) 0.0505(3) 0.3121(6) 0.031(3) Uani 1 1 d . . .
O56 O 0.8957(5) 0.0471(3) 0.3555(6) 0.041(3) Uani 1 1 d . . .
O57 O 0.8557(4) 0.1124(3) 0.3010(5) 0.027(3) Uani 1 1 d . . .
O58 O 0.7443(4) 0.1068(3) 0.2594(6) 0.026(3) Uani 1 1 d . . .
O59 O 0.6908(4) 0.1716(3) 0.2775(6) 0.039(3) Uani 1 1 d . . .
O60 O 0.7592(4) 0.2105(3) 0.2068(5) 0.018(3) Uani 1 1 d . . .
O61 O 0.7924(4) 0.1681(3) 0.2978(6) 0.023(2) Uiso 1 1 d . . .
O62 O 0.8916(4) 0.1799(3) 0.3413(6) 0.031(3) Uani 1 1 d . . .
O63 O 0.8553(4) 0.2127(3) 0.2362(5) 0.023(3) Uani 1 1 d . A .
O64 O 0.8220(6) 0.2500 0.1287(8) 0.032(4) Uani 1 2 d S A .
O65 O 0.7880(7) 0.2500 0.3132(8) 0.037(5) Uani 1 2 d S . .
O66 O 0.9552(11) 0.2500 0.2683(16) 0.046(8) Uiso 0.60 2 d SP A 1
O67 O 0.6921(8) 0.2500 0.3467(12) 0.071(7) Uiso 1 2 d S . .
O69 O 0.926(3) 0.101(3) 0.544(5) 0.09(3) Uiso 0.20 1 d P . .
O70 O 0.9070(19) 0.1248(14) 0.676(2) 0.136(17) Uiso 0.50 1 d P . .
O71 O 0.6211(8) 0.0981(6) 0.1956(12) 0.076(6) Uiso 0.75 1 d P . .
O72 O 0.8619(17) 0.2500 0.732(2) 0.074(13) Uiso 0.50 2 d SP . .
O73 O 0.6072(18) 0.0167(14) 0.175(2) 0.136(17) Uiso 0.50 1 d P . .
O75 O 0.8226(10) 0.0365(7) -0.2918(14) 0.045(7) Uiso 0.50 1 d P . .
O77 O 0.8246(17) 0.1760(13) 0.598(2) 0.121(15) Uiso 0.50 1 d P . .
O78 O 0.8568(18) 0.0505(14) -0.304(2) 0.128(16) Uiso 0.50 1 d P . .
O79 O 0.5272(15) 0.1948(11) 0.213(2) 0.100(13) Uiso 0.50 1 d P . .
O82 O 0.8183(6) 0.1338(4) -0.2480(9) 0.034(4) Uiso 0.70 1 d P . .
O83 O 0.8643(11) 0.2500 0.4242(16) 0.042(8) Uiso 0.60 2 d SP . 1
O84 O 0.5602(18) 0.1943(13) 0.272(2) 0.128(16) Uiso 0.50 1 d P . .
O87 O 0.601(2) 0.0613(16) 0.203(3) 0.117(18) Uiso 0.40 1 d P . .
O88 O 0.5479(18) 0.0800(13) 0.103(3) 0.062(14) Uiso 0.30 1 d P . .
O89 O 0.5983(15) 0.2500 0.223(2) 0.038(11) Uiso 0.40 2 d SP . .
O90 O 0.7530(13) 0.2361(9) -0.169(2) 0.034(10) Uiso 0.30 1 d P . .
O91 O 0.478(2) 0.1176(16) 0.116(3) 0.037(15) Uiso 0.20 1 d P . .
O93 O 0.849(3) 0.227(2) 0.433(4) 0.09(2) Uiso 0.25 1 d P . .
O96 O 0.946(3) 0.1114(18) 0.663(4) 0.050(18) Uiso 0.20 1 d P . .
O97 O 0.828(2) 0.1583(16) -0.214(3) 0.077(16) Uiso 0.30 1 d P . .
N10 N 0.9615(5) 0.0297(4) -0.1544(7) 0.031(3) Uiso 1 1 d . . .
C11 C 0.9442(6) -0.0068(4) -0.1221(9) 0.027(4) Uani 1 1 d . . .
C12 C 0.8870(6) -0.0033(5) -0.1093(9) 0.033(5) Uani 1 1 d . . .
C13 C 0.9578(9) 0.0637(4) -0.1100(10) 0.049(6) Uani 1 1 d . . .
C14 C 0.9542(8) 0.0999(5) -0.1496(11) 0.050(6) Uani 1 1 d . . .
C15 C 1.0136(7) 0.0243(5) -0.1786(10) 0.038(5) Uani 1 1 d . . .
C16 C 1.0108(8) 0.0037(6) -0.2406(10) 0.047(6) Uani 1 1 d . . .
O111 O 0.9164(5) 0.0958(3) -0.1946(7) 0.048(4) Uani 1 1 d . . .
O112 O 0.8636(4) 0.0144(3) -0.1641(6) 0.037(3) Uani 1 1 d . . .
O113 O 0.9753(7) 0.0219(5) -0.2802(8) 0.080(5) Uani 1 1 d . . .
N20 N 0.7347(5) 0.0902(3) 0.5001(7) 0.029(4) Uani 1 1 d . . .
C21 C 0.7211(9) 0.1041(7) 0.5632(11) 0.061(7) Uani 1 1 d . . .
C22 C 0.7568(8) 0.0940(7) 0.6128(12) 0.058(6) Uani 1 1 d . . .
C23 C 0.7125(10) 0.1125(8) 0.4481(15) 0.093(11) Uani 1 1 d . . .
C24 C 0.7467(8) 0.1470(6) 0.4341(12) 0.059(7) Uani 1 1 d . . .
C25 C 0.7191(10) 0.0488(6) 0.4981(14) 0.075(8) Uani 1 1 d . . .
C26 C 0.7395(9) 0.0285(6) 0.4413(12) 0.067(8) Uani 1 1 d . . .
O121 O 0.7908(5) 0.0363(4) 0.4407(8) 0.059(4) Uani 1 1 d . . .
O122 O 0.7962(6) 0.1334(4) 0.4223(7) 0.060(4) Uani 1 1 d . . .
O123 O 0.8072(6) 0.0978(7) 0.5933(10) 0.106(7) Uani 1 1 d . . .
N30 N 0.6576(7) 0.1058(5) -0.1754(10) 0.068(6) Uiso 1 1 d D . .
C31 C 0.6213(10) 0.1197(8) -0.2264(15) 0.053(7) Uiso 0.75 1 d P . .
C32 C 0.5695(13) 0.1070(9) -0.2181(19) 0.071(9) Uiso 0.75 1 d P . .
C33 C 0.6600(10) 0.0647(7) -0.1785(14) 0.049(7) Uiso 0.75 1 d P . .
C34 C 0.7094(10) 0.0487(7) -0.1553(14) 0.049(7) Uiso 0.75 1 d P . .
C35 C 0.659(3) 0.1360(14) -0.125(2) 0.16(3) Uiso 0.50 1 d PD . .
C35' C 0.7062(10) 0.1267(9) -0.176(2) 0.055(11) Uiso 0.50 1 d PD . .
C36 C 0.6900(12) 0.1667(10) -0.1582(16) 0.101(13) Uiso 0.75 1 d PD . .
O131 O 0.5527(15) 0.1102(11) -0.164(2) 0.136(15) Uiso 0.60 1 d P . .
O132 O 0.7463(6) 0.0550(5) -0.2000(9) 0.048(5) Uiso 0.75 1 d P . .
O133 O 0.7361(12) 0.1599(9) -0.1354(17) 0.078(10) Uiso 0.50 1 d PD . .
O13' O 0.6759(11) 0.1674(8) -0.0968(15) 0.064(8) Uiso 0.50 1 d PD . .
N40 N 0.8292(8) 0.2500 -0.0755(12) 0.030(5) Uiso 0.86 2 d SP . .
C41 C 0.8805(15) 0.2288(10) -0.084(2) 0.033(10) Uiso 0.43 1 d P . .
C41' C 0.8440(16) 0.2084(12) -0.054(2) 0.040(11) Uiso 0.43 1 d P . .
C42 C 0.8670(9) 0.1866(5) -0.1127(12) 0.057(7) Uani 1 1 d . . .
C43 C 0.8050(17) 0.2326(12) -0.017(3) 0.043(12) Uiso 0.40 1 d P . .
C44 C 0.7512(11) 0.2500 -0.0069(16) 0.050(8) Uiso 1 2 d S . .
O141 O 0.8288(10) 0.1910(7) -0.1656(15) 0.039(7) Uiso 0.50 1 d P . .
O14' O 0.850(3) 0.1971(18) -0.181(4) 0.043(18) Uiso 0.20 1 d P . .
O142 O 0.7183(11) 0.2500 -0.0607(16) 0.061(8) Uiso 0.70 2 d SP . .

loop_
_atom_site_aniso_label
_atom_site_aniso_U_11
_atom_site_aniso_U_22
_atom_site_aniso_U_33
_atom_site_aniso_U_23
_atom_site_aniso_U_13
_atom_site_aniso_U_12
W1 0.0244(5) 0.0241(5) 0.0485(9) 0.000 0.0126(5) 0.000
W2 0.0415(4) 0.0185(3) 0.0458(7) -0.0007(3) 0.0256(4) 0.0027(3)
W3 0.0244(3) 0.0136(3) 0.0244(5) 0.0010(3) 0.0025(3) 0.0013(2)
W4 0.0312(4) 0.0124(3) 0.0252(5) -0.0016(3) 0.0086(3) 0.0021(2)
W5 0.0644(7) 0.0229(5) 0.0245(9) 0.000 0.0150(6) 0.000
W6 0.0482(4) 0.0164(3) 0.0250(6) -0.0024(3) -0.0014(4) -0.0012(3)
W7 0.0235(5) 0.0112(4) 0.0207(7) 0.000 0.0032(4) 0.000
W8 0.0264(3) 0.0120(3) 0.0248(5) 0.0007(3) 0.0067(3) 0.0001(2)
W9 0.0226(3) 0.0178(3) 0.0226(5) 0.0020(3) 0.0015(3) -0.0001(2)
W10 0.0294(3) 0.0119(3) 0.0257(5) -0.0011(3) 0.0050(3) -0.0002(2)
W11 0.0229(3) 0.0125(3) 0.0192(5) 0.0007(3) 0.0018(3) 0.0005(2)
W12 0.0375(4) 0.0210(3) 0.0221(6) -0.0038(3) -0.0015(3) -0.0021(3)
W13 0.0259(4) 0.0229(3) 0.0370(6) -0.0030(3) -0.0064(4) 0.0024(3)
W14 0.0276(4) 0.0224(3) 0.0372(6) -0.0057(3) 0.0007(3) -0.0055(3)
W15 0.0333(4) 0.0131(3) 0.0357(6) 0.0009(3) 0.0089(4) -0.0016(2)
W16 0.0304(4) 0.0186(3) 0.0353(6) 0.0048(3) 0.0115(4) -0.0027(3)
W17 0.0344(4) 0.0194(3) 0.0251(6) 0.0068(3) 0.0068(3) 0.0008(3)
W18 0.0249(3) 0.0185(3) 0.0300(6) 0.0007(3) 0.0088(3) -0.0008(2)
W19 0.0289(4) 0.0186(3) 0.0214(5) -0.0005(3) 0.0030(3) 0.0003(2)
W20 0.0298(5) 0.0144(4) 0.0272(8) 0.000 0.0083(5) 0.000
Cs1 0.0336(11) 0.0196(9) 0.0315(17) 0.000 0.0092(11) 0.000
Cs2 0.026(7) 0.042(7) 0.089(14) 0.000 -0.008(7) 0.000
Cs3 0.052(6) 0.018(4) 0.029(7) 0.000 0.010(5) 0.000
O 0.028(9) 0.018(7) 0.058(15) 0.000 0.028(9) 0.000
Na 0.054(5) 0.035(4) 0.025(7) -0.017(4) -0.025(5) 0.020(4)
O1 0.031(9) 0.036(9) 0.054(15) 0.000 -0.003(9) 0.000
O2 0.038(7) 0.027(6) 0.042(10) -0.001(6) 0.016(7) -0.001(5)
O3 0.033(9) 0.021(7) 0.017(12) 0.000 0.010(8) 0.000
O4 0.054(8) 0.029(6) 0.068(12) 0.007(6) 0.041(8) 0.013(6)
O5 0.038(10) 0.024(8) 0.069(16) 0.000 0.032(10) 0.000
O6 0.065(8) 0.021(6) 0.014(9) -0.005(5) 0.019(7) -0.005(5)
O7 0.032(6) 0.019(5) 0.049(10) 0.004(5) 0.006(6) 0.006(5)
O8 0.048(7) 0.005(5) 0.043(10) -0.006(5) 0.019(6) 0.002(4)
O9 0.026(6) 0.028(6) 0.026(9) 0.001(5) -0.002(6) 0.001(4)
O10 0.024(8) 0.015(7) 0.018(11) 0.000 -0.009(7) 0.000
O11 0.022(6) 0.011(5) 0.044(9) 0.000(5) 0.019(6) -0.003(4)
O12 0.031(6) 0.014(5) 0.017(8) 0.001(4) 0.001(5) -0.002(4)
O13 0.028(6) 0.010(5) 0.029(9) -0.002(4) 0.003(5) -0.003(4)
O14 0.041(7) 0.020(5) 0.031(9) -0.004(5) 0.001(6) -0.002(5)
O15 0.024(6) 0.021(5) 0.013(8) -0.003(5) 0.007(5) 0.003(4)
O16 0.034(6) 0.019(5) 0.020(8) -0.010(5) 0.007(6) -0.012(4)
O17 0.114(18) 0.024(9) 0.026(15) 0.000 0.022(12) 0.000
O18 0.077(9) 0.022(6) 0.019(9) 0.000(5) 0.007(7) -0.008(6)
O19 0.035(9) 0.021(8) 0.026(13) 0.000 0.007(8) 0.000
O20 0.054(11) 0.027(8) 0.012(12) 0.000 -0.005(9) 0.000
O21 0.066(9) 0.020(6) 0.036(10) -0.003(5) -0.010(7) -0.007(5)
O22 0.023(6) 0.018(5) 0.018(8) -0.002(4) 0.003(5) 0.000(4)
O23 0.019(8) 0.015(7) 0.040(13) 0.000 -0.010(8) 0.000
O24 0.025(6) 0.010(5) 0.030(9) 0.006(4) 0.004(5) 0.002(4)
O25 0.028(6) 0.015(5) 0.029(9) 0.000(5) 0.000(5) 0.001(4)
O26 0.028(6) 0.018(5) 0.011(8) -0.001(4) 0.001(5) 0.000(4)
O27 0.034(6) 0.011(5) 0.017(8) 0.006(4) 0.014(5) 0.000(4)
O28 0.049(7) 0.031(6) 0.022(9) 0.004(5) -0.004(6) 0.005(5)
O29 0.026(6) 0.011(5) 0.032(9) 0.001(5) 0.013(5) 0.001(4)
O30 0.040(7) 0.019(5) 0.016(8) 0.002(5) 0.006(6) 0.010(5)
O31 0.031(6) 0.020(5) 0.012(8) -0.002(4) -0.002(5) -0.002(4)
O32 0.022(5) 0.014(5) 0.023(8) -0.002(4) -0.001(5) -0.005(4)
O33 0.034(6) 0.011(5) 0.036(9) -0.005(5) 0.020(6) 0.001(4)
O34 0.029(6) 0.015(5) 0.019(8) 0.003(4) 0.001(5) 0.007(4)
O35 0.029(6) 0.015(5) 0.011(8) 0.002(4) 0.006(5) -0.001(4)
O36 0.032(6) 0.019(5) 0.021(8) 0.002(5) 0.000(5) 0.005(4)
O37 0.017(5) 0.022(5) 0.014(8) 0.004(4) -0.003(5) -0.005(4)
O38 0.034(6) 0.014(5) 0.029(9) 0.002(5) 0.007(6) 0.004(4)
O39 0.033(6) 0.014(5) 0.023(8) -0.003(5) -0.010(5) -0.002(4)
O40 0.055(8) 0.029(6) 0.032(10) -0.003(6) 0.000(7) 0.004(5)
O41 0.028(6) 0.018(5) 0.028(9) -0.005(5) 0.001(6) -0.001(4)
O42 0.035(6) 0.036(6) 0.019(9) -0.002(5) -0.004(6) -0.004(5)
O43 0.034(7) 0.027(6) 0.038(10) -0.002(5) -0.002(6) -0.005(5)
O44 0.029(6) 0.036(6) 0.040(10) -0.004(6) -0.014(6) 0.010(5)
O45 0.023(6) 0.025(6) 0.042(10) -0.005(5) -0.009(6) -0.001(4)
O46 0.027(6) 0.017(5) 0.028(9) 0.001(5) -0.002(5) -0.008(4)
O47 0.035(7) 0.031(6) 0.055(11) -0.015(6) -0.003(7) -0.007(5)
O48 0.031(6) 0.013(5) 0.040(9) -0.010(5) -0.007(6) -0.004(4)
O49 0.028(6) 0.024(6) 0.038(10) 0.003(5) 0.012(6) -0.012(5)
O50 0.034(6) 0.018(5) 0.039(9) 0.002(5) 0.009(6) -0.002(5)
O51 0.027(6) 0.014(5) 0.062(11) -0.003(5) 0.011(6) -0.004(4)
O52 0.033(6) 0.017(5) 0.032(9) 0.009(5) 0.007(6) 0.000(4)
O53 0.027(6) 0.015(5) 0.027(8) 0.003(5) 0.012(5) 0.000(4)
O54 0.038(7) 0.022(6) 0.053(10) 0.001(6) 0.020(7) -0.009(5)
O55 0.042(7) 0.018(5) 0.032(9) -0.001(5) 0.018(6) -0.004(5)
O56 0.051(8) 0.033(6) 0.038(10) 0.005(6) 0.011(7) 0.011(6)
O57 0.047(7) 0.021(5) 0.014(8) 0.005(5) -0.004(6) 0.000(5)
O58 0.030(6) 0.021(5) 0.027(9) 0.004(5) 0.009(6) -0.007(4)
O59 0.041(7) 0.029(6) 0.049(11) 0.003(6) 0.021(7) -0.007(5)
O60 0.024(5) 0.019(5) 0.012(8) 0.000(4) 0.005(5) -0.001(4)
O62 0.041(7) 0.033(6) 0.019(9) -0.002(5) 0.001(6) 0.007(5)
O63 0.032(6) 0.019(5) 0.018(8) -0.002(5) 0.005(5) 0.005(4)
O64 0.059(11) 0.016(7) 0.022(13) 0.000 0.021(9) 0.000
O65 0.064(12) 0.024(8) 0.022(13) 0.000 0.015(10) 0.000
C11 0.028(9) 0.026(8) 0.026(13) 0.006(7) 0.004(8) -0.002(7)
C12 0.021(9) 0.041(10) 0.037(15) 0.003(9) -0.013(9) -0.004(7)
C13 0.099(17) 0.016(8) 0.031(16) 0.002(8) -0.012(12) -0.004(9)
C14 0.058(13) 0.035(10) 0.058(19) 0.020(10) -0.003(13) 0.002(9)
C15 0.041(11) 0.054(11) 0.019(15) 0.015(9) 0.005(9) 0.009(9)
C16 0.061(13) 0.060(12) 0.019(16) 0.011(10) 0.006(11) 0.033(10)
O111 0.050(8) 0.040(7) 0.054(12) 0.013(7) 0.002(8) 0.006(6)
O112 0.047(7) 0.020(6) 0.044(10) 0.006(5) -0.014(7) -0.003(5)
O113 0.110(14) 0.082(11) 0.046(13) 0.003(9) -0.002(11) 0.035(10)
N20 0.048(9) 0.022(7) 0.017(11) 0.005(6) 0.014(8) 0.009(6)
C21 0.063(15) 0.102(18) 0.017(17) 0.007(13) -0.007(12) 0.020(13)
C22 0.039(12) 0.086(16) 0.048(19) 0.002(13) -0.007(12) 0.001(11)
C23 0.073(17) 0.10(2) 0.10(3) 0.075(19) 0.020(17) 0.045(15)
C24 0.066(15) 0.039(11) 0.07(2) 0.012(11) 0.018(14) 0.004(10)
C25 0.086(18) 0.052(14) 0.09(2) 0.001(13) 0.031(17) -0.011(12)
C26 0.088(18) 0.047(12) 0.07(2) -0.001(12) 0.048(16) -0.014(12)
O121 0.060(9) 0.041(7) 0.075(13) -0.004(7) 0.027(9) 0.020(7)
O122 0.072(10) 0.056(9) 0.052(12) 0.017(8) 0.022(9) -0.005(7)
O123 0.061(12) 0.18(2) 0.076(17) -0.043(14) -0.020(11) 0.007(12)
C42 0.075(16) 0.043(11) 0.053(19) -0.007(10) 0.030(14) -0.022(10)

loop_
_atom_type_symbol
_atom_type_description
_atom_type_scat_dispersion_real
_atom_type_scat_dispersion_imag
_atom_type_scat_source
W W -0.8490 6.8722 'International Tables Vol C Tables 4.2.6.8 and 6.1.1.4'
Cs Cs -0.3680 2.1192 'International Tables Vol C Tables 4.2.6.8 and 6.1.1.4'
Na Na 0.0362 0.0249 'International Tables Vol C Tables 4.2.6.8 and 6.1.1.4'
O O 0.0106 0.0060 'International Tables Vol C Tables 4.2.6.8 and 6.1.1.4'
N N 0.0061 0.0033 'International Tables Vol C Tables 4.2.6.8 and 6.1.1.4'
C C 0.0033 0.0016 'International Tables Vol C Tables 4.2.6.8 and 6.1.1.4'
H H 0.0000 0.0000 'International Tables Vol C Tables 4.2.6.8 and 6.1.1.4'

loop_
_geom_angle_atom_site_label_1
_geom_angle_atom_site_label_2
_geom_angle_atom_site_label_3
_geom_angle
_geom_angle_site_symmetry_1
_geom_angle_site_symmetry_3
_geom_angle_publ_flag
O1 W1 O7 103.7(6) . . ?
O1 W1 O7 103.7(6) . 8_565 ?
O7 W1 O7 86.7(6) . 8_565 ?
O1 W1 O2 97.3(6) . 8_565 ?
O7 W1 O2 159.0(5) . 8_565 ?
O7 W1 O2 89.2(5) 8_565 8_565 ?
O1 W1 O2 97.3(6) . . ?
O7 W1 O2 89.2(5) . . ?
O7 W1 O2 159.0(5) 8_565 . ?
O2 W1 O2 87.4(7) 8_565 . ?
O1 W1 O3 166.0(7) . . ?
O7 W1 O3 86.4(5) . . ?
O7 W1 O3 86.4(5) 8_565 . ?
O2 W1 O3 72.8(5) 8_565 . ?
O2 W1 O3 72.8(5) . . ?
O4 W2 O8 102.7(5) . . ?
O4 W2 O2 100.6(6) . . ?
O8 W2 O2 93.7(5) . . ?
O4 W2 O6 101.1(6) . . ?
O8 W2 O6 87.3(5) . . ?
O2 W2 O6 157.5(4) . . ?
O4 W2 O5 98.8(6) . . ?
O8 W2 O5 157.9(5) . . ?
O2 W2 O5 86.9(7) . . ?
O6 W2 O5 83.9(7) . . ?
O4 W2 O3 171.5(5) . . ?
O8 W2 O3 84.7(4) . . ?
O2 W2 O3 74.4(5) . . ?
O6 W2 O3 83.3(5) . . ?
O5 W2 O3 74.2(5) . . ?
O9 W3 O12 100.2(5) . . ?
O9 W3 O11 101.9(5) . . ?
O12 W3 O11 89.9(4) . . ?
O9 W3 O10 101.3(6) . . ?
O12 W3 O10 96.0(5) . . ?
O11 W3 O10 154.6(6) . . ?
O9 W3 O7 92.3(5) . . ?
O12 W3 O7 167.1(5) . . ?
O11 W3 O7 84.2(4) . . ?
O10 W3 O7 84.8(5) . . ?
O9 W3 O15 174.8(4) . . ?
O12 W3 O15 81.2(4) . . ?
O11 W3 O15 73.0(4) . . ?
O10 W3 O15 83.5(5) . . ?
O7 W3 O15 86.1(4) . . ?
O9 W3 Cs3 44.9(4) . 6_656 ?
O12 W3 Cs3 102.3(4) . 6_656 ?
O11 W3 Cs3 145.9(4) . 6_656 ?
O10 W3 Cs3 56.4(5) . 6_656 ?
O7 W3 Cs3 88.9(4) . 6_656 ?
O15 W3 Cs3 139.9(2) . 6_656 ?
O14 W4 O16 100.5(5) . . ?
O14 W4 O11 100.7(5) . . ?
O16 W4 O11 158.8(4) . . ?
O14 W4 O8 96.7(5) . . ?
O16 W4 O8 93.1(5) . . ?
O11 W4 O8 85.7(5) . . ?
O14 W4 O13 94.9(5) . . ?
O16 W4 O13 92.7(4) . . ?
O11 W4 O13 84.2(4) . . ?
O8 W4 O13 165.8(4) . . ?
O14 W4 O15 174.0(5) . . ?
O16 W4 O15 84.9(4) . . ?
O11 W4 O15 73.9(4) . . ?
O8 W4 O15 85.6(4) . . ?
O13 W4 O15 82.0(4) . . ?
O17 W5 O6 98.9(7) . 8_565 ?
O17 W5 O6 98.9(7) . . ?
O6 W5 O6 88.5(7) 8_565 . ?
O17 W5 O18 96.5(7) . . ?
O6 W5 O18 164.6(5) 8_565 . ?
O6 W5 O18 88.5(5) . . ?
O17 W5 O18 96.5(7) . 8_565 ?
O6 W5 O18 88.5(5) 8_565 8_565 ?
O6 W5 O18 164.6(5) . 8_565 ?
O18 W5 O18 90.4(7) . 8_565 ?
O17 W5 O19 166.1(9) . . ?
O6 W5 O19 91.1(5) 8_565 . ?
O6 W5 O19 91.1(5) . . ?
O18 W5 O19 73.8(5) . . ?
O18 W5 O19 73.8(5) 8_565 . ?
O21 W6 O22 104.0(5) . . ?
O21 W6 O18 103.7(6) . . ?
O22 W6 O18 152.2(5) . . ?
O21 W6 O20 97.4(6) . . ?
O22 W6 O20 88.9(6) . . ?
O18 W6 O20 89.8(6) . . ?
O21 W6 O16 99.1(5) . . ?
O22 W6 O16 85.7(4) . . ?
O18 W6 O16 87.8(5) . . ?
O20 W6 O16 163.5(5) . . ?
O21 W6 O19 173.9(5) . . ?
O22 W6 O19 78.8(5) . . ?
O18 W6 O19 73.8(5) . . ?
O20 W6 O19 77.2(5) . . ?
O16 W6 O19 86.5(4) . . ?
O21 W6 W6 131.1(4) . 8_565 ?
O22 W6 W6 80.3(3) . 8_565 ?
O18 W6 W6 83.3(3) . 8_565 ?
O20 W6 W6 33.7(4) . 8_565 ?
O16 W6 W6 129.8(3) . 8_565 ?
O19 W6 W6 43.6(3) . 8_565 ?
O21 W6 W7 138.2(4) . . ?
O22 W6 W7 34.2(3) . . ?
O18 W6 W7 118.1(4) . . ?
O20 W6 W7 84.8(4) . . ?
O16 W6 W7 81.9(3) . . ?
O19 W6 W7 44.8(4) . . ?
W6 W6 W7 60.110(15) 8_565 . ?
O23 W7 O15 102.0(5) . 8_565 ?
O23 W7 O15 102.0(5) . . ?
O15 W7 O15 93.9(6) 8_565 . ?
O23 W7 O22 96.5(5) . 8_565 ?
O15 W7 O22 89.4(4) 8_565 8_565 ?
O15 W7 O22 160.1(5) . 8_565 ?
O23 W7 O22 96.5(5) . . ?
O15 W7 O22 160.1(5) 8_565 . ?
O15 W7 O22 89.4(4) . . ?
O22 W7 O22 81.2(6) 8_565 . ?
O23 W7 O19 168.4(6) . . ?
O15 W7 O19 85.8(4) 8_565 . ?
O15 W7 O19 85.8(4) . . ?
O22 W7 O19 74.8(4) 8_565 . ?
O22 W7 O19 74.8(4) . . ?
O23 W7 W6 128.0(4) . . ?
O15 W7 W6 129.3(3) 8_565 . ?
O15 W7 W6 84.6(3) . . ?
O22 W7 W6 78.2(3) 8_565 . ?
O22 W7 W6 31.5(3) . . ?
O19 W7 W6 43.5(3) . . ?
O23 W7 W6 128.0(4) . 8_565 ?
O15 W7 W6 84.6(3) 8_565 8_565 ?
O15 W7 W6 129.3(3) . 8_565 ?
O22 W7 W6 31.5(3) 8_565 8_565 ?
O22 W7 W6 78.2(3) . 8_565 ?
O19 W7 W6 43.5(3) . 8_565 ?
W6 W7 W6 59.78(3) . 8_565 ?
O25 W8 O13 100.7(5) . . ?
O25 W8 O27 99.4(4) . . ?
O13 W8 O27 96.6(4) . . ?
O25 W8 O26 97.9(5) . . ?
O13 W8 O26 159.9(4) . . ?
O27 W8 O26 87.8(4) . . ?
O25 W8 O12 97.3(4) . . ?
O13 W8 O12 86.2(4) . . ?
O27 W8 O12 162.3(4) . . ?
O26 W8 O12 84.0(4) . . ?
O25 W8 O24 176.8(5) . . ?
O13 W8 O24 82.0(4) . . ?
O27 W8 O24 82.0(4) . . ?
O26 W8 O24 79.2(4) . . ?
O12 W8 O24 81.1(4) . . ?
O25 W8 Cs1 49.9(4) . . ?
O13 W8 Cs1 125.9(3) . . ?
O27 W8 Cs1 128.3(3) . . ?
O26 W8 Cs1 62.9(3) . . ?
O12 W8 Cs1 60.6(3) . . ?
O24 W8 Cs1 127.1(3) . . ?
O28 W9 O26 98.9(5) . . ?
O28 W9 O29 100.8(5) . . ?
O26 W9 O29 90.6(4) . . ?
O28 W9 O31 103.1(5) . . ?
O26 W9 O31 94.3(4) . . ?
O29 W9 O31 154.5(4) . . ?
O28 W9 O30 95.7(5) . . ?
O26 W9 O30 165.2(5) . . ?
O29 W9 O30 84.2(4) . . ?
O31 W9 O30 84.7(4) . . ?
O28 W9 O32 174.4(5) . . ?
O26 W9 O32 81.3(4) . . ?
O29 W9 O32 73.6(4) . . ?
O31 W9 O32 82.4(4) . . ?
O30 W9 O32 83.9(4) . . ?
O33 W10 O41 101.7(5) . . ?
O33 W10 O29 98.4(5) . . ?
O41 W10 O29 159.9(4) . . ?
O33 W10 O38 95.3(4) . . ?
O41 W10 O38 90.9(5) . . ?
O29 W10 O38 87.8(4) . . ?
O33 W10 O27 95.7(4) . . ?
O41 W10 O27 92.3(4) . . ?
O29 W10 O27 85.0(4) . . ?
O38 W10 O27 167.6(4) . . ?
O33 W10 O32 173.8(5) . . ?
O41 W10 O32 84.3(4) . . ?
O29 W10 O32 75.6(4) . . ?
O38 W10 O32 86.0(4) . . ?
O27 W10 O32 82.5(4) . . ?
O34 W11 O32 101.6(4) . . ?
O34 W11 O37 102.2(5) . . ?
O32 W11 O37 95.5(4) . . ?
O34 W11 O35 96.7(5) . . ?
O32 W11 O35 88.6(4) . . ?
O37 W11 O35 159.4(4) . . ?
O34 W11 O36 96.9(4) . . ?
O32 W11 O36 159.9(4) . . ?
O37 W11 O36 88.0(4) . . ?
O35 W11 O36 81.5(4) . . ?
O34 W11 O39 167.9(4) . . ?
O32 W11 O39 86.7(4) . . ?
O37 W11 O39 85.6(4) . . ?
O35 W11 O39 74.5(4) . . ?
O36 W11 O39 73.9(4) . . ?
O34 W11 W12 128.4(4) . . ?
O32 W11 W12 84.0(3) . . ?
O37 W11 W12 128.6(3) . . ?
O35 W11 W12 31.7(3) . . ?
O36 W11 W12 78.4(3) . . ?
O39 W11 W12 43.0(3) . . ?
O34 W11 W13 128.6(3) . . ?
O32 W11 W13 129.0(3) . . ?
O37 W11 W13 82.9(3) . . ?
O35 W11 W13 78.9(3) . . ?
O36 W11 W13 31.8(3) . . ?
O39 W11 W13 42.4(2) . . ?
W12 W11 W13 60.04(2) . . ?
O40 W12 O35 103.8(5) . . ?
O40 W12 O43 103.5(5) . . ?
O35 W12 O43 152.7(5) . . ?
O40 W12 O42 98.7(5) . . ?
O35 W12 O42 89.7(4) . . ?
O43 W12 O42 87.6(5) . . ?
O40 W12 O41 98.1(5) . . ?
O35 W12 O41 85.8(4) . . ?
O43 W12 O41 88.9(4) . . ?
O42 W12 O41 163.1(5) . . ?
O40 W12 O39 173.8(5) . . ?
O35 W12 O39 78.6(4) . . ?
O43 W12 O39 74.4(4) . . ?
O42 W12 O39 75.5(4) . . ?
O41 W12 O39 87.7(4) . . ?
O40 W12 W11 137.8(4) . . ?
O35 W12 W11 34.1(3) . . ?
O43 W12 W11 118.6(4) . . ?
O42 W12 W11 85.0(3) . . ?
O41 W12 W11 82.2(3) . . ?
O39 W12 W11 44.8(2) . . ?
O40 W12 W13 131.9(4) . . ?
O35 W12 W13 80.8(3) . . ?
O43 W12 W13 82.2(3) . . ?
O42 W12 W13 33.2(4) . . ?
O41 W12 W13 130.0(3) . . ?
O39 W12 W13 42.5(3) . . ?
W11 W12 W13 60.48(2) . . ?
O40 W12 W14 134.8(4) . . ?
O35 W12 W14 121.3(3) . . ?
O43 W12 W14 31.6(4) . . ?
O42 W12 W14 80.3(3) . . ?
O41 W12 W14 88.1(3) . . ?
O39 W12 W14 42.8(2) . . ?
W11 W12 W14 87.28(3) . . ?
W13 W12 W14 60.15(2) . . ?
O44 W13 O36 105.1(5) . . ?
O44 W13 O45 101.8(5) . . ?
O36 W13 O45 153.1(4) . . ?
O44 W13 O42 96.2(6) . . ?
O36 W13 O42 88.4(5) . . ?
O45 W13 O42 87.6(5) . . ?
O44 W13 O46 99.5(5) . . ?
O36 W13 O46 87.5(4) . . ?
O45 W13 O46 89.2(5) . . ?
O42 W13 O46 164.3(4) . . ?
O44 W13 O39 171.6(5) . . ?
O36 W13 O39 77.9(4) . . ?
O45 W13 O39 75.3(4) . . ?
O42 W13 O39 75.9(4) . . ?
O46 W13 O39 88.4(4) . . ?
O44 W13 W12 129.7(4) . . ?
O36 W13 W12 79.4(3) . . ?
O45 W13 W12 82.7(3) . . ?
O42 W13 W12 33.5(3) . . ?
O46 W13 W12 130.8(3) . . ?
O39 W13 W12 42.6(3) . . ?
O44 W13 W14 133.9(4) . . ?
O36 W13 W14 120.7(3) . . ?
O45 W13 W14 32.5(3) . . ?
O42 W13 W14 80.6(3) . . ?
O46 W13 W14 88.5(3) . . ?
O39 W13 W14 42.8(2) . . ?
W12 W13 W14 60.14(2) . . ?
O44 W13 W11 139.1(4) . . ?
O36 W13 W11 34.0(3) . . ?
O45 W13 W11 119.0(3) . . ?
O42 W13 W11 84.4(3) . . ?
O46 W13 W11 83.7(3) . . ?
O39 W13 W11 44.2(2) . . ?
W12 W13 W11 59.47(2) . . ?
W14 W13 W11 86.73(2) . . ?
O44 W13 Cs2 47.5(5) . . ?
O36 W13 Cs2 77.5(3) . . ?
O45 W13 Cs2 123.2(4) . . ?
O42 W13 Cs2 133.2(4) . . ?
O46 W13 Cs2 60.3(4) . . ?
O39 W13 Cs2 140.6(3) . . ?
W12 W13 Cs2 153.78(16) . . ?
W14 W13 Cs2 144.47(19) . . ?
W11 W13 Cs2 104.76(16) . . ?
O47 W14 O43 97.0(6) . . ?
O47 W14 O48 100.7(5) . . ?
O43 W14 O48 89.4(5) . . ?
O47 W14 O49 100.6(5) . . ?
O43 W14 O49 162.4(4) . . ?
O48 W14 O49 88.2(5) . . ?
O47 W14 O45 96.0(5) . . ?
O43 W14 O45 90.8(5) . . ?
O48 W14 O45 163.2(4) . . ?
O49 W14 O45 86.5(5) . . ?
O47 W14 O39 166.4(5) . . ?
O43 W14 O39 74.3(4) . . ?
O48 W14 O39 89.8(4) . . ?
O49 W14 O39 88.3(4) . . ?
O45 W14 O39 74.1(4) . . ?
O47 W14 W12 128.2(5) . . ?
O43 W14 W12 32.0(3) . . ?
O48 W14 W12 89.6(3) . . ?
O49 W14 W12 130.6(3) . . ?
O45 W14 W12 81.8(3) . . ?
O39 W14 W12 42.4(3) . . ?
O47 W14 W13 127.3(4) . . ?
O43 W14 W13 82.1(3) . . ?
O48 W14 W13 131.9(3) . . ?
O49 W14 W13 86.6(3) . . ?
O45 W14 W13 31.8(3) . . ?
O39 W14 W13 42.3(3) . . ?
W12 W14 W13 59.72(2) . . ?
O51 W15 O38 102.9(5) . . ?
O51 W15 O52 99.7(5) . . ?
O38 W15 O52 93.1(5) . . ?
O51 W15 O48 102.0(5) . . ?
O38 W15 O48 88.7(5) . . ?
O52 W15 O48 157.2(4) . . ?
O51 W15 O50 98.4(5) . . ?
O38 W15 O50 158.4(4) . . ?
O52 W15 O50 87.0(5) . . ?
O48 W15 O50 83.1(5) . . ?
O51 W15 O53 169.8(5) . . ?
O38 W15 O53 85.8(4) . . ?
O52 W15 O53 74.2(4) . . ?
O48 W15 O53 83.3(4) . . ?
O50 W15 O53 73.3(4) . . ?
O54 W16 O58 101.9(5) . . ?
O54 W16 O49 101.2(5) . . ?
O58 W16 O49 88.7(5) . . ?
O54 W16 O55 101.0(6) . . ?
O58 W16 O55 91.2(5) . . ?
O49 W16 O55 157.3(5) . . ?
O54 W16 O50 98.9(5) . . ?
O58 W16 O50 159.2(4) . . ?
O49 W16 O50 86.4(5) . . ?
O55 W16 O50 85.6(5) . . ?
O54 W16 O53 170.9(5) . . ?
O58 W16 O53 85.0(4) . . ?
O49 W16 O53 84.8(4) . . ?
O55 W16 O53 72.6(4) . . ?
O50 W16 O53 74.4(4) . . ?
O56 W17 O30 102.6(5) . . ?
O56 W17 O57 102.7(5) . . ?
O30 W17 O57 87.7(5) . . ?
O56 W17 O52 97.8(5) . . ?
O30 W17 O52 89.1(4) . . ?
O57 W17 O52 159.4(5) . . ?
O56 W17 O55 98.6(6) . . ?
O30 W17 O55 158.8(5) . . ?
O57 W17 O55 88.5(4) . . ?
O52 W17 O55 87.3(4) . . ?
O56 W17 O53 166.0(5) . . ?
O30 W17 O53 87.7(4) . . ?
O57 W17 O53 87.0(4) . . ?
O52 W17 O53 72.6(4) . . ?
O55 W17 O53 71.3(4) . . ?
O59 W18 O46 100.7(5) . . ?
O59 W18 O61 100.0(5) . . ?
O46 W18 O61 159.2(5) . . ?
O59 W18 O58 96.3(5) . . ?
O46 W18 O58 91.6(5) . . ?
O61 W18 O58 87.5(4) . . ?
O59 W18 O60 96.7(5) . . ?
O46 W18 O60 91.0(4) . . ?
O61 W18 O60 85.2(4) . . ?
O58 W18 O60 166.0(4) . . ?
O59 W18 O37 173.7(5) . . ?
O46 W18 O37 85.3(4) . . ?
O61 W18 O37 74.0(4) . . ?
O58 W18 O37 85.3(4) . . ?
O60 W18 O37 81.3(4) . . ?
O59 W18 Cs2 67.1(5) . . ?
O46 W18 Cs2 65.4(4) . . ?
O61 W18 Cs2 122.6(3) . . ?
O58 W18 Cs2 146.8(3) . . ?
O60 W18 Cs2 45.3(3) . . ?
O37 W18 Cs2 114.5(3) . . ?
O59 W18 Cs3 32.7(4) . . ?
O46 W18 Cs3 102.4(3) . . ?
O61 W18 Cs3 94.3(3) . . ?
O58 W18 Cs3 128.5(3) . . ?
O60 W18 Cs3 64.1(3) . . ?
O37 W18 Cs3 144.4(2) . . ?
Cs2 W18 Cs3 44.4(3) . . ?
O62 W19 O63 98.4(5) . . ?
O62 W19 O31 100.5(5) . . ?
O63 W19 O31 96.7(4) . . ?
O62 W19 O57 95.2(5) . . ?
O63 W19 O57 164.9(5) . . ?
O31 W19 O57 87.2(4) . . ?
O62 W19 O61 102.7(5) . . ?
O63 W19 O61 87.7(4) . . ?
O31 W19 O61 155.6(4) . . ?
O57 W19 O61 83.0(4) . . ?
O62 W19 O37 174.5(5) . . ?
O63 W19 O37 81.1(4) . . ?
O31 W19 O37 85.0(4) . . ?
O57 W19 O37 84.7(4) . . ?
O61 W19 O37 71.9(4) . . ?
O64 W20 O60 100.2(5) . 8_565 ?
O64 W20 O60 100.2(5) . . ?
O60 W20 O60 94.4(6) 8_565 . ?
O64 W20 O63 98.7(5) . 8_565 ?
O60 W20 O63 87.9(4) 8_565 8_565 ?
O60 W20 O63 160.2(5) . 8_565 ?
O64 W20 O63 98.7(5) . . ?
O60 W20 O63 160.2(5) 8_565 . ?
O60 W20 O63 87.9(4) . . ?
O63 W20 O63 83.6(6) 8_565 . ?
O64 W20 O65 178.2(8) . . ?
O60 W20 O65 81.0(4) 8_565 . ?
O60 W20 O65 81.0(4) . . ?
O63 W20 O65 80.0(5) 8_565 . ?
O63 W20 O65 80.0(5) . . ?
O64 W20 Cs2 87.7(6) . . ?
O60 W20 Cs2 49.6(3) 8_565 . ?
O60 W20 Cs2 49.6(3) . . ?
O63 W20 Cs2 137.4(3) 8_565 . ?
O63 W20 Cs2 137.4(3) . . ?
O65 W20 Cs2 94.1(5) . . ?
O64 W20 Cs1 50.3(6) . . ?
O60 W20 Cs1 128.2(3) 8_565 . ?
O60 W20 Cs1 128.2(3) . . ?
O63 W20 Cs1 62.3(3) 8_565 . ?
O63 W20 Cs1 62.3(3) . . ?
O65 W20 Cs1 127.9(5) . . ?
Cs2 W20 Cs1 138.0(3) . . ?
O23 Cs1 O34 101.1(3) . . ?
O23 Cs1 O34 101.1(3) . 8_565 ?
O34 Cs1 O34 101.3(4) . 8_565 ?
O23 Cs1 O 62.3(4) . . ?
O34 Cs1 O 63.6(3) . . ?
O34 Cs1 O 63.6(3) 8_565 . ?
O23 Cs1 O66 153.0(6) . . ?
O34 Cs1 O66 95.8(4) . . ?
O34 Cs1 O66 95.8(4) 8_565 . ?
O Cs1 O66 144.7(6) . . ?
O23 Cs1 O25 52.5(2) . . ?
O34 Cs1 O25 50.9(3) . . ?
O34 Cs1 O25 120.3(3) 8_565 . ?
O Cs1 O25 56.7(2) . . ?
O66 Cs1 O25 132.75(18) . . ?
O23 Cs1 O25 52.5(2) . 8_565 ?
O34 Cs1 O25 120.3(3) . 8_565 ?
O34 Cs1 O25 50.9(3) 8_565 8_565 ?
O Cs1 O25 56.7(2) . 8_565 ?
O66 Cs1 O25 132.75(18) . 8_565 ?
O25 Cs1 O25 94.5(4) . 8_565 ?
O23 Cs1 O64 117.7(4) . . ?
O34 Cs1 O64 51.34(19) . . ?
O34 Cs1 O64 51.34(19) 8_565 . ?
O Cs1 O64 55.4(4) . . ?
O66 Cs1 O64 89.3(6) . . ?
O25 Cs1 O64 91.0(3) . . ?
O25 Cs1 O64 91.0(3) 8_565 . ?
O23 Cs1 O12 51.9(2) . 8_565 ?
O34 Cs1 O12 152.9(3) . 8_565 ?
O34 Cs1 O12 84.2(2) 8_565 8_565 ?
O Cs1 O12 96.7(3) . 8_565 ?
O66 Cs1 O12 110.1(4) . 8_565 ?
O25 Cs1 O12 103.4(2) . 8_565 ?
O25 Cs1 O12 44.8(2) 8_565 8_565 ?
O64 Cs1 O12 133.7(2) . 8_565 ?
O23 Cs1 O12 51.9(2) . . ?
O34 Cs1 O12 84.2(2) . . ?
O34 Cs1 O12 152.9(3) 8_565 . ?
O Cs1 O12 96.7(3) . . ?
O66 Cs1 O12 110.1(4) . . ?
O25 Cs1 O12 44.8(2) . . ?
O25 Cs1 O12 103.4(2) 8_565 . ?
O64 Cs1 O12 133.7(2) . . ?
O12 Cs1 O12 79.7(3) 8_565 . ?
O23 Cs1 O63 150.8(3) . 8_565 ?
O34 Cs1 O63 83.7(3) . 8_565 ?
O34 Cs1 O63 49.9(3) 8_565 8_565 ?
O Cs1 O63 95.8(3) . 8_565 ?
O66 Cs1 O63 51.5(5) . 8_565 ?
O25 Cs1 O63 133.0(2) . 8_565 ?
O25 Cs1 O63 100.1(2) 8_565 8_565 ?
O64 Cs1 O63 44.7(3) . 8_565 ?
O12 Cs1 O63 118.4(2) 8_565 8_565 ?
O12 Cs1 O63 156.5(2) . 8_565 ?
O23 Cs1 O63 150.8(3) . . ?
O34 Cs1 O63 49.9(3) . . ?
O34 Cs1 O63 83.7(3) 8_565 . ?
O Cs1 O63 95.8(3) . . ?
O66 Cs1 O63 51.5(5) . . ?
O25 Cs1 O63 100.1(2) . . ?
O25 Cs1 O63 133.0(2) 8_565 . ?
O64 Cs1 O63 44.7(3) . . ?
O12 Cs1 O63 156.5(2) 8_565 . ?
O12 Cs1 O63 118.4(2) . . ?
O63 Cs1 O63 40.4(3) 8_565 . ?
O89 Cs2 O60 111.4(12) . 8_565 ?
O89 Cs2 O60 111.4(12) . . ?
O60 Cs2 O60 51.1(4) 8_565 . ?
O89 Cs2 Cs3 41.0(12) . . ?
O60 Cs2 Cs3 74.6(4) 8_565 . ?
O60 Cs2 Cs3 74.6(4) . . ?
O89 Cs2 O44 123.3(6) . 8_565 ?
O60 Cs2 O44 78.5(3) 8_565 8_565 ?
O60 Cs2 O44 116.1(4) . 8_565 ?
Cs3 Cs2 O44 132.0(3) . 8_565 ?
O89 Cs2 O44 123.3(6) . . ?
O60 Cs2 O44 116.1(4) 8_565 . ?
O60 Cs2 O44 78.5(3) . . ?
Cs3 Cs2 O44 132.0(3) . . ?
O44 Cs2 O44 95.4(6) 8_565 . ?
O89 Cs2 W20 121.5(13) . . ?
O60 Cs2 W20 26.62(19) 8_565 . ?
O60 Cs2 W20 26.62(19) . . ?
Cs3 Cs2 W20 80.5(4) . . ?
O44 Cs2 W20 92.6(3) 8_565 . ?
O44 Cs2 W20 92.6(3) . . ?
O89 Cs2 W18 96.0(8) . 8_565 ?
O60 Cs2 W18 25.37(18) 8_565 8_565 ?
O60 Cs2 W18 74.9(3) . 8_565 ?
Cs3 Cs2 W18 69.3(3) . 8_565 ?
O44 Cs2 W18 69.4(2) 8_565 8_565 ?
O44 Cs2 W18 138.5(4) . 8_565 ?
W20 Cs2 W18 51.90(14) . 8_565 ?
O89 Cs2 W18 96.0(8) . . ?
O60 Cs2 W18 74.9(3) 8_565 . ?
O60 Cs2 W18 25.37(18) . . ?
Cs3 Cs2 W18 69.3(3) . . ?
O44 Cs2 W18 138.5(4) 8_565 . ?
O44 Cs2 W18 69.4(2) . . ?
W20 Cs2 W18 51.90(14) . . ?
W18 Cs2 W18 96.3(3) 8_565 . ?
O89 Cs2 W13 124.12(17) . 8_565 ?
O60 Cs2 W13 57.8(2) 8_565 8_565 ?
O60 Cs2 W13 100.4(3) . 8_565 ?
Cs3 Cs2 W13 116.5(3) . 8_565 ?
O44 Cs2 W13 21.05(18) 8_565 8_565 ?
O44 Cs2 W13 106.9(5) . 8_565 ?
W20 Cs2 W13 74.71(17) . 8_565 ?
W18 Cs2 W13 49.28(7) 8_565 8_565 ?
W18 Cs2 W13 125.4(3) . 8_565 ?
O89 Cs2 W13 124.12(17) . . ?
O60 Cs2 W13 100.4(3) 8_565 . ?
O60 Cs2 W13 57.8(2) . . ?
Cs3 Cs2 W13 116.5(3) . . ?
O44 Cs2 W13 106.9(5) 8_565 . ?
O44 Cs2 W13 21.05(18) . . ?
W20 Cs2 W13 74.71(17) . . ?
W18 Cs2 W13 125.4(3) 8_565 . ?
W18 Cs2 W13 49.28(7) . . ?
W13 Cs2 W13 111.6(3) 8_565 . ?
O67 Cs3 O89 164.4(16) . . ?
O67 Cs3 O59 78.1(5) . 8_565 ?
O89 Cs3 O59 95.6(6) . 8_565 ?
O67 Cs3 O59 78.1(5) . . ?
O89 Cs3 O59 95.6(6) . . ?
O59 Cs3 O59 128.9(5) 8_565 . ?
O67 Cs3 O9 72.1(6) . 3_455 ?
O89 Cs3 O9 116.7(7) . 3_455 ?
O59 Cs3 O9 57.5(3) 8_565 3_455 ?
O59 Cs3 O9 147.1(5) . 3_455 ?
O67 Cs3 O9 72.1(6) . 6_556 ?
O89 Cs3 O9 116.7(7) . 6_556 ?
O59 Cs3 O9 147.1(5) 8_565 6_556 ?
O59 Cs3 O9 57.5(3) . 6_556 ?
O9 Cs3 O9 99.4(5) 3_455 6_556 ?
O67 Cs3 O84 136.5(10) . . ?
O89 Cs3 O84 51.5(12) . . ?
O59 Cs3 O84 145.4(10) 8_565 . ?
O59 Cs3 O84 71.9(9) . . ?
O9 Cs3 O84 122.8(10) 3_455 . ?
O9 Cs3 O84 65.4(10) 6_556 . ?
O67 Cs3 O84 136.5(10) . 8_565 ?
O89 Cs3 O84 51.5(12) . 8_565 ?
O59 Cs3 O84 71.9(9) 8_565 8_565 ?
O59 Cs3 O84 145.4(10) . 8_565 ?
O9 Cs3 O84 65.4(9) 3_455 8_565 ?
O9 Cs3 O84 122.8(10) 6_556 8_565 ?
O84 Cs3 O84 77.8(17) . 8_565 ?
O67 Cs3 Cs2 119.7(10) . . ?
O89 Cs3 Cs2 44.7(12) . . ?
O59 Cs3 Cs2 76.9(3) 8_565 . ?
O59 Cs3 Cs2 76.9(3) . . ?
O9 Cs3 Cs2 130.3(3) 3_455 . ?
O9 Cs3 Cs2 130.3(3) 6_556 . ?
O84 Cs3 Cs2 83.4(10) . . ?
O84 Cs3 Cs2 83.4(10) 8_565 . ?
O67 Cs3 O10 76.8(10) . 6_556 ?
O89 Cs3 O10 118.8(12) . 6_556 ?
O59 Cs3 O10 108.7(3) 8_565 6_556 ?
O59 Cs3 O10 108.7(3) . 6_556 ?
O9 Cs3 O10 51.4(3) 3_455 6_556 ?
O9 Cs3 O10 51.4(3) 6_556 6_556 ?
O84 Cs3 O10 83.8(10) . 6_556 ?
O84 Cs3 O10 83.8(10) 8_565 6_556 ?
Cs2 Cs3 O10 163.5(5) . 6_556 ?
O67 Cs3 O65 33.6(10) . . ?
O89 Cs3 O65 130.7(12) . . ?
O59 Cs3 O65 67.6(3) 8_565 . ?
O59 Cs3 O65 67.6(3) . . ?
O9 Cs3 O65 93.4(3) 3_455 . ?
O9 Cs3 O65 93.4(3) 6_556 . ?
O84 Cs3 O65 139.5(9) . . ?
O84 Cs3 O65 139.5(9) 8_565 . ?
Cs2 Cs3 O65 86.0(4) . . ?
O10 Cs3 O65 110.5(5) 6_556 . ?
O67 Cs3 W3 72.8(8) . 3_455 ?
O89 Cs3 W3 120.7(10) . 3_455 ?
O59 Cs3 W3 80.7(3) 8_565 3_455 ?
O59 Cs3 W3 132.2(4) . 3_455 ?
O9 Cs3 W3 23.2(2) 3_455 3_455 ?
O9 Cs3 W3 77.6(3) 6_556 3_455 ?
O84 Cs3 W3 105.6(9) . 3_455 ?
O84 Cs3 W3 71.9(10) 8_565 3_455 ?
Cs2 Cs3 W3 150.83(15) . 3_455 ?
O10 Cs3 W3 28.14(9) 6_556 3_455 ?
O65 Cs3 W3 102.5(3) . 3_455 ?
O82 Na O40 96.3(6) . . ?
O82 Na O132 96.1(6) . . ?
O40 Na O132 89.7(7) . . ?
O82 Na O75 96.3(8) . . ?
O40 Na O75 160.6(9) . . ?
O132 Na O75 74.3(8) . . ?
O82 Na O112 165.3(7) . . ?
O40 Na O112 93.1(5) . . ?
O132 Na O112 95.3(6) . . ?
O75 Na O112 77.8(7) . . ?
O82 Na O111 83.8(6) . . ?
O40 Na O111 89.0(5) . . ?
O132 Na O111 178.7(7) . . ?
O75 Na O111 107.0(8) . . ?
O112 Na O111 85.0(5) . . ?
O82 Na O78 86.8(12) . . ?
O40 Na O78 170.8(12) . . ?
O132 Na O78 98.7(13) . . ?
O75 Na O78 25.4(11) . . ?
O112 Na O78 82.3(12) . . ?
O111 Na O78 82.7(12) . . ?
O82 Na O97 21.6(12) . . ?
O40 Na O97 76.8(13) . . ?
O132 Na O97 105.0(12) . . ?
O75 Na O97 117.5(14) . . ?
O112 Na O97 157.1(12) . . ?
O111 Na O97 74.5(11) . . ?
O78 Na O97 104.5(17) . . ?
W2 O2 W1 117.3(6) . . ?
W2 O3 W2 95.6(6) 8_565 . ?
W2 O3 W1 95.3(5) 8_565 . ?
W2 O3 W1 95.3(5) . . ?
W2 O5 W2 115.8(8) 8_565 . ?
W5 O6 W2 143.9(6) . . ?
W1 O7 W3 152.3(6) . . ?
W2 O8 W4 159.7(7) . . ?
W3 O9 Cs3 111.8(5) . 6_656 ?
W3 O10 W3 153.8(9) 8_565 . ?
W3 O10 Cs3 95.5(4) 8_565 6_656 ?
W3 O10 Cs3 95.5(4) . 6_656 ?
W4 O11 W3 119.2(5) . . ?
W3 O12 W8 143.3(6) . . ?
W3 O12 Cs1 121.2(4) . . ?
W8 O12 Cs1 92.1(3) . . ?
W8 O13 W4 148.2(6) . . ?
W7 O15 W4 136.1(6) . . ?
W7 O15 W3 124.2(5) . . ?
W4 O15 W3 93.3(4) . . ?
W4 O16 W6 148.1(6) . . ?
W6 O18 W5 116.2(6) . . ?
W5 O19 W6 96.1(6) . . ?
W5 O19 W6 96.1(6) . 8_565 ?
W6 O19 W6 92.8(6) . 8_565 ?
W5 O19 W7 168.6(8) . . ?
W6 O19 W7 91.7(5) . . ?
W6 O19 W7 91.7(5) 8_565 . ?
W6 O20 W6 112.6(8) 8_565 . ?
W6 O22 W7 114.3(5) . . ?
W7 O23 Cs1 173.5(7) . . ?
W8 O25 Cs1 108.1(5) . . ?
W9 O26 W8 143.0(5) . . ?
W9 O26 Cs1 122.8(4) . . ?
W8 O26 Cs1 90.1(3) . . ?
W8 O27 W10 146.4(6) . . ?
W9 O29 W10 118.4(5) . . ?
W17 O30 W9 153.0(5) . . ?
W19 O31 W9 152.6(5) . . ?
W11 O32 W10 137.9(6) . . ?
W11 O32 W9 123.8(4) . . ?
W10 O32 W9 91.8(3) . . ?
W11 O34 Cs1 177.4(6) . . ?
W12 O35 W11 114.2(5) . . ?
W13 O36 W11 114.2(5) . . ?
W11 O37 W18 137.4(5) . . ?
W11 O37 W19 121.8(4) . . ?
W18 O37 W19 94.2(4) . . ?
W15 O38 W10 159.4(6) . . ?
W13 O39 W12 94.9(4) . . ?
W13 O39 W14 94.9(4) . . ?
W12 O39 W14 94.8(4) . . ?
W13 O39 W11 93.5(3) . . ?
W12 O39 W11 92.1(4) . . ?
W14 O39 W11 168.6(5) . . ?
W12 O40 Na 161.9(7) . . ?
W10 O41 W12 146.9(6) . . ?
W13 O42 W12 113.3(6) . . ?
W14 O43 W12 116.5(6) . . ?
W13 O44 Cs2 111.4(6) . . ?
W13 O45 W14 115.7(5) . . ?
W18 O46 W13 145.7(6) . . ?
W14 O48 W15 145.7(6) . . ?
W16 O49 W14 143.0(6) . . ?
W16 O50 W15 116.2(5) . . ?
W15 O52 W17 118.1(5) . . ?
W16 O53 W17 97.3(4) . . ?
W16 O53 W15 95.7(4) . . ?
W17 O53 W15 95.1(4) . . ?
W16 O55 W17 118.8(6) . . ?
W17 O57 W19 150.0(7) . . ?
W16 O58 W18 157.9(7) . . ?
W18 O59 Cs3 129.4(5) . . ?
W20 O60 W18 146.3(6) . . ?
W20 O60 Cs2 103.8(4) . . ?
W18 O60 Cs2 109.4(4) . . ?
W18 O61 W19 119.6(6) . . ?
W19 O63 W20 144.2(6) . . ?
W19 O63 Cs1 121.2(4) . . ?
W20 O63 Cs1 90.5(4) . . ?
W20 O64 Cs1 107.7(8) . . ?
W20 O65 Cs3 99.3(6) . . ?
O78 O75 Na 81(3) . . ?
O75 O78 Na 73(3) . . ?
O97 O82 Na 110(3) . . ?
O93 O83 O93 121(10) 8_565 . ?
O79 O84 Cs3 127(3) . . ?
O71 O87 O73 141(5) . . ?
Cs3 O89 Cs2 94.3(16) . . ?
O83 O93 O93 29(6) . 8_565 ?
O82 O97 O141 167(5) . . ?
O82 O97 O14' 165(6) . . ?
O141 O97 O14' 25(3) . . ?
O82 O97 Na 48(2) . . ?
O141 O97 Na 132(3) . . ?
O14' O97 Na 140(4) . . ?
C15 N10 C13 111.7(15) . . ?
C15 N10 C11 109.3(12) . . ?
C13 N10 C11 111.2(14) . . ?
N10 C11 C12 108.1(12) . . ?
O112 C12 C11 108.8(15) . . ?
N10 C13 C14 108.5(17) . . ?
O111 C14 C13 109.4(16) . . ?
C16 C15 N10 108.1(16) . . ?
O113 C16 C15 109.5(16) . . ?
C14 O111 Na 138.4(13) . . ?
C12 O112 Na 140.5(10) . . ?
C21 N20 C23 113.7(17) . . ?
C21 N20 C25 105.9(17) . . ?
C23 N20 C25 112(2) . . ?
C22 C21 N20 113.9(19) . . ?
O123 C22 C21 113(2) . . ?
N20 C23 C24 108(2) . . ?
O122 C24 C23 109.0(16) . . ?
C26 C25 N20 112.0(18) . . ?
O121 C26 C25 106(2) . . ?
C33 N30 C35' 117(2) . . ?
C33 N30 C35 137(3) . . ?
C35' N30 C35 69(3) . . ?
C33 N30 C31 108(2) . . ?
C35' N30 C31 113(2) . . ?
C35 N30 C31 107(4) . . ?
C32 C31 N30 115(3) . . ?
O131 C32 C31 115(4) . . ?
N30 C33 C34 113(2) . . ?
O132 C34 C33 110(2) . . ?
O13' C35 N30 156(4) . . ?
O13' C35 C36 56.1(13) . . ?
N30 C35 C36 100(3) . . ?
O13' C35 C35' 101(3) . . ?
N30 C35 C35' 55.4(17) . . ?
C36 C35 C35' 55.7(17) . . ?
N30 C35' C36 101(2) . . ?
N30 C35' O133 139(3) . . ?
C36 C35' O133 50.3(12) . . ?
N30 C35' C35 55.9(17) . . ?
C36 C35' C35 56.4(17) . . ?
O133 C35' C35 84(2) . . ?
O13' C36 O133 85(3) . . ?
O13' C36 C35' 110(3) . . ?
O133 C36 C35' 70(2) . . ?
O13' C36 C35 54(2) . . ?
O133 C36 C35 102(4) . . ?
C35' C36 C35 68(3) . . ?
C34 O132 Na 136.3(17) . . ?
C36 O133 C35' 59.3(15) . . ?
C35 O13' C36 69.7(16) . . ?
C43 N40 C43 47(3) 8_565 . ?
C43 N40 C41' 61(2) 8_565 8_565 ?
C43 N40 C41' 104(3) . 8_565 ?
C43 N40 C41' 104(3) 8_565 . ?
C43 N40 C41' 61(2) . . ?
C41' N40 C41' 135(4) 8_565 . ?
C43 N40 C41 106(3) 8_565 8_565 ?
C43 N40 C41 131(3) . 8_565 ?
C41' N40 C41 51(2) 8_565 8_565 ?
C41' N40 C41 104(2) . 8_565 ?
C43 N40 C41 131(3) 8_565 . ?
C43 N40 C41 106(3) . . ?
C41' N40 C41 104(2) 8_565 . ?
C41' N40 C41 51(2) . . ?
C41 N40 C41 56(3) 8_565 . ?
C41' C41 C41 122(2) . 8_565 ?
C41' C41 N40 64(2) . . ?
C41 C41 N40 61.9(14) 8_565 . ?
C41' C41 C42 62(3) . . ?
C41 C41 C42 154.1(18) 8_565 . ?
N40 C41 C42 106(2) . . ?
C41 C41' C43 115(4) . . ?
C41 C41' C42 68(3) . . ?
C43 C41' C42 157(4) . . ?
C41 C41' N40 64(3) . . ?
C43 C41' N40 58(2) . . ?
C42 C41' N40 109(3) . . ?
O141 C42 O14' 26(3) . . ?
O141 C42 C41' 105(2) . . ?
O14' C42 C41' 120(3) . . ?
O141 C42 C41 109(2) . . ?
O14' C42 C41 102(3) . . ?
C41' C42 C41 50(2) . . ?
C43 C43 N40 66.4(17) 8_565 . ?
C43 C43 C41' 123(2) 8_565 . ?
N40 C43 C41' 61(3) . . ?
C43 C43 C44 67.5(16) 8_565 . ?
N40 C43 C44 110(3) . . ?
C41' C43 C44 153(4) . . ?
O142 C44 C43 117(3) . 8_565 ?
O142 C44 C43 117(3) . . ?
C43 C44 C43 45(3) 8_565 . ?
O14' O141 C42 80(7) . . ?
O14' O141 O97 86(7) . . ?
C42 O141 O97 115(3) . . ?
O141 O14' C42 74(8) . . ?
O141 O14' O97 69(7) . . ?
C42 O14' O97 108(5) . . ?

loop_
_geom_bond_atom_site_label_1
_geom_bond_atom_site_label_2
_geom_bond_distance
_geom_bond_site_symmetry_2
_geom_bond_publ_flag
W1 O1 1.702(17) . ?
W1 O7 1.848(11) . ?
W1 O7 1.848(11) 8_565 ?
W1 O2 1.955(11) 8_565 ?
W1 O2 1.955(11) . ?
W1 O3 2.224(16) . ?
W2 O4 1.716(11) . ?
W2 O8 1.874(11) . ?
W2 O2 1.883(13) . ?
W2 O6 1.931(13) . ?
W2 O5 1.934(9) . ?
W2 O3 2.212(10) . ?
W3 O9 1.699(11) . ?
W3 O12 1.856(10) . ?
W3 O11 1.893(10) . ?
W3 O10 1.894(4) . ?
W3 O7 1.939(11) . ?
W3 O15 2.259(11) . ?
W3 Cs3 3.997(9) 6_656 ?
W4 O14 1.690(10) . ?
W4 O16 1.829(12) . ?
W4 O11 1.889(12) . ?
W4 O8 1.918(11) . ?
W4 O13 1.958(10) . ?
W4 O15 2.224(9) . ?
W5 O17 1.675(19) . ?
W5 O6 1.873(12) 8_565 ?
W5 O6 1.873(12) . ?
W5 O18 1.938(12) . ?
W5 O18 1.938(12) 8_565 ?
W5 O19 2.177(16) . ?
W6 O21 1.715(11) . ?
W6 O22 1.835(11) . ?
W6 O18 1.903(12) . ?
W6 O20 1.919(9) . ?
W6 O16 1.968(11) . ?
W6 O19 2.205(11) . ?
W6 W6 3.1930(12) 8_565 ?
W6 W7 3.2037(12) . ?
W7 O23 1.701(17) . ?
W7 O15 1.884(9) 8_565 ?
W7 O15 1.884(9) . ?
W7 O22 1.977(10) 8_565 ?
W7 O22 1.977(10) . ?
W7 O19 2.258(17) . ?
W7 W6 3.2037(12) 8_565 ?
W8 O25 1.675(10) . ?
W8 O13 1.846(11) . ?
W8 O27 1.867(9) . ?
W8 O26 1.932(11) . ?
W8 O12 1.951(10) . ?
W8 O24 2.308(9) . ?
W8 Cs1 4.2522(13) . ?
W9 O28 1.680(12) . ?
W9 O26 1.852(10) . ?
W9 O29 1.890(10) . ?
W9 O31 1.923(10) . ?
W9 O30 1.946(10) . ?
W9 O32 2.315(10) . ?
W10 O33 1.711(9) . ?
W10 O41 1.842(11) . ?
W10 O29 1.906(11) . ?
W10 O38 1.921(10) . ?
W10 O27 1.944(9) . ?
W10 O32 2.222(10) . ?
W11 O34 1.702(10) . ?
W11 O32 1.854(9) . ?
W11 O37 1.857(11) . ?
W11 O35 1.966(11) . ?
W11 O36 1.985(10) . ?
W11 O39 2.258(9) . ?
W11 W12 3.2015(10) . ?
W11 W13 3.2341(9) . ?
W12 O40 1.709(13) . ?
W12 O35 1.846(9) . ?
W12 O43 1.912(10) . ?
W12 O42 1.936(11) . ?
W12 O41 1.978(10) . ?
W12 O39 2.187(12) . ?
W12 W13 3.2201(10) . ?
W12 W14 3.2337(10) . ?
W13 O44 1.706(10) . ?
W13 O36 1.866(10) . ?
W13 O45 1.893(10) . ?
W13 O42 1.918(12) . ?
W13 O46 1.921(12) . ?
W13 O39 2.184(10) . ?
W13 W14 3.2341(9) . ?
W13 Cs2 4.422(9) . ?
W14 O47 1.699(10) . ?
W14 O43 1.892(13) . ?
W14 O48 1.895(10) . ?
W14 O49 1.916(12) . ?
W14 O45 1.927(10) . ?
W14 O39 2.206(9) . ?
W15 O51 1.688(9) . ?
W15 O38 1.857(10) . ?
W15 O52 1.865(12) . ?
W15 O48 1.899(11) . ?
W15 O50 1.956(11) . ?
W15 O53 2.226(9) . ?
W16 O54 1.701(11) . ?
W16 O58 1.851(9) . ?
W16 O49 1.870(12) . ?
W16 O55 1.899(12) . ?
W16 O50 1.919(10) . ?
W16 O53 2.209(10) . ?
W17 O56 1.685(13) . ?
W17 O30 1.848(11) . ?
W17 O57 1.850(10) . ?
W17 O52 1.961(10) . ?
W17 O55 1.962(11) . ?
W17 O53 2.220(11) . ?
W18 O59 1.717(11) . ?
W18 O46 1.860(11) . ?
W18 O61 1.884(11) . ?
W18 O58 1.908(9) . ?
W18 O60 1.922(9) . ?
W18 O37 2.248(10) . ?
W18 Cs2 4.233(10) . ?
W18 Cs3 4.326(7) . ?
W19 O62 1.683(12) . ?
W19 O63 1.847(10) . ?
W19 O31 1.879(10) . ?
W19 O57 1.940(10) . ?
W19 O61 1.956(10) . ?
W19 O37 2.284(10) . ?
W20 O64 1.676(17) . ?
W20 O60 1.874(9) 8_565 ?
W20 O60 1.874(9) . ?
W20 O63 1.949(10) 8_565 ?
W20 O63 1.949(10) . ?
W20 O65 2.312(17) . ?
W20 Cs2 4.063(13) . ?
W20 Cs1 4.255(2) . ?
Cs1 O23 2.838(17) . ?
Cs1 O34 2.888(10) . ?
Cs1 O34 2.888(10) 8_565 ?
Cs1 O 2.954(19) . ?
Cs1 O66 3.14(3) . ?
Cs1 O25 3.422(10) . ?
Cs1 O25 3.422(10) 8_565 ?
Cs1 O64 3.435(17) . ?
Cs1 O12 3.706(10) 8_565 ?
Cs1 O12 3.706(10) . ?
Cs1 O63 3.766(11) 8_565 ?
Cs1 O63 3.766(11) . ?
Cs2 O89 2.28(5) . ?
Cs2 O60 3.187(15) 8_565 ?
Cs2 O60 3.187(15) . ?
Cs2 Cs3 3.23(2) . ?
Cs2 O44 3.503(17) 8_565 ?
Cs2 O44 3.503(17) . ?
Cs2 W18 4.233(10) 8_565 ?
Cs2 W13 4.422(9) 8_565 ?
Cs3 O67 1.53(2) . ?
Cs3 O89 2.13(5) . ?
Cs3 O59 3.028(12) 8_565 ?
Cs3 O59 3.028(12) . ?
Cs3 O9 3.040(13) 3_455 ?
Cs3 O9 3.040(13) 6_556 ?
Cs3 O84 3.09(5) . ?
Cs3 O84 3.09(5) 8_565 ?
Cs3 O10 3.343(18) 6_556 ?
Cs3 O65 3.80(2) . ?
Cs3 W3 3.997(9) 3_455 ?
Na O82 2.327(18) . ?
Na O40 2.340(16) . ?
Na O132 2.388(19) . ?
Na O75 2.39(3) . ?
Na O112 2.393(13) . ?
Na O111 2.394(16) . ?
Na O78 2.47(5) . ?
Na O97 2.92(6) . ?
O3 W2 2.212(10) 8_565 ?
O5 W2 1.934(9) 8_565 ?
O9 Cs3 3.040(13) 6_656 ?
O10 W3 1.894(4) 8_565 ?
O10 Cs3 3.343(18) 6_656 ?
O19 W6 2.205(11) 8_565 ?
O20 W6 1.919(9) 8_565 ?
O70 O96 1.17(7) . ?
O71 O87 1.40(5) . ?
O73 O87 1.67(7) . ?
O75 O78 1.07(5) . ?
O79 O84 1.54(6) . ?
O82 O97 1.14(6) . ?
O83 O93 0.91(7) 8_565 ?
O83 O93 0.91(7) . ?
O90 O90 0.97(6) 8_565 ?
O93 O93 1.58(15) 8_565 ?
O97 O141 1.53(6) . ?
O97 O14' 1.63(9) . ?
N10 C15 1.50(2) . ?
N10 C13 1.51(2) . ?
N10 C11 1.516(19) . ?
C11 C12 1.56(2) . ?
C12 O112 1.45(2) . ?
C13 C14 1.51(2) . ?
C14 O111 1.40(2) . ?
C15 C16 1.49(3) . ?
C16 O113 1.42(2) . ?
N20 C21 1.46(3) . ?
N20 C23 1.47(3) . ?
N20 C25 1.50(2) . ?
C21 C22 1.46(3) . ?
C22 O123 1.42(3) . ?
C23 C24 1.54(3) . ?
C24 O122 1.43(2) . ?
C25 C26 1.49(3) . ?
C26 O121 1.40(3) . ?
N30 C33 1.43(3) . ?
N30 C35' 1.494(19) . ?
N30 C35 1.50(2) . ?
N30 C31 1.53(3) . ?
C31 C32 1.47(4) . ?
C32 O131 1.23(5) . ?
C33 C34 1.52(4) . ?
C34 O132 1.38(3) . ?
C35 O13' 1.31(4) . ?
C35 C36 1.52(2) . ?
C35 C35' 1.69(7) . ?
C35' C36 1.509(19) . ?
C35' O133 1.65(5) . ?
C36 O13' 1.346(19) . ?
C36 O133 1.350(19) . ?
N40 C43 1.51(5) 8_565 ?
N40 C43 1.51(5) . ?
N40 C41' 1.57(4) 8_565 ?
N40 C41' 1.57(4) . ?
N40 C41 1.57(4) 8_565 ?
N40 C41 1.57(4) . ?
C41 C41' 1.35(6) . ?
C41 C41 1.48(7) 8_565 ?
C41 C42 1.63(4) . ?
C41' C43 1.56(6) . ?
C41' C42 1.57(5) . ?
C42 O141 1.52(4) . ?
C42 O14' 1.55(8) . ?
C43 C43 1.21(9) 8_565 ?
C43 C44 1.58(5) . ?
C44 O142 1.43(4) . ?
C44 C43 1.58(5) 8_565 ?
O141 O14' 0.69(7) . ?
